data_1515743
loop_
_publ_author_name
'Maeda, Hajime'
'Chiyonobu, Kazuhiko'
'Mizuno, Kazuhiko'

_publ_section_title
;
 Hydrogen-bonding directed, regioselective photocycloaddition reactions of
 cyanonaphthalenes with furanmethanols.
;
_journal_issue 9
_journal_name_full
'Photochemical &amp; photobiological sciences : Official journal of the European Photochemistry Association and the European Society for Photobiology'
_journal_page_first 1445
_journal_page_last 1449
_journal_paper_doi 10.1039/c1pp05060e
_journal_volume 10
_journal_year 2011
_chemical_formula_moiety 'C16 H13 N O2 '
_chemical_formula_sum 'C16 H13 N O2'
_chemical_formula_weight 251.28
_space_group_IT_number 14
_symmetry_cell_setting monoclinic
_symmetry_Int_Tables_number 14
_symmetry_space_group_name_Hall '-P 2yab'
_symmetry_space_group_name_H-M 'P 1 21/a 1'
_audit_creation_date 2002-01-28
_audit_creation_method 'by CrystalStructure v2.00'
_cell_angle_alpha 90
_cell_angle_beta 105.29(7)
_cell_angle_gamma 90
_cell_formula_units_Z 4
_cell_length_a 11.80(3)
_cell_length_b 6.73(1)
_cell_length_c 16.57(5)
_cell_measurement_reflns_used 96
_cell_measurement_temperature 296.1
_cell_measurement_theta_max 19.9
_cell_measurement_theta_min 3.5
_cell_volume 1269(5)
_computing_cell_refinement PROCESS-AUTO
_computing_data_collection PROCESS-AUTO
_computing_data_reduction CrystalStructure
_computing_publication_material 'CrystalStructure Ver. 2.00'
_computing_structure_refinement CRYSTALS
_computing_structure_solution SIR92
_diffrn_detector_area_resol_mean 10.00
_diffrn_measured_fraction_theta_full 0.9373
_diffrn_measured_fraction_theta_max 0.9373
_diffrn_measurement_device_type 'Rigaku RAXIS-RAPID'
_diffrn_measurement_method \w
_diffrn_radiation_type 'Mo K\a'
_diffrn_radiation_wavelength 0.7107
_diffrn_reflns_av_R_equivalents 0.058
_diffrn_reflns_limit_h_max 15
_diffrn_reflns_limit_h_min 0
_diffrn_reflns_limit_k_max 8
_diffrn_reflns_limit_k_min 0
_diffrn_reflns_limit_l_max 20
_diffrn_reflns_limit_l_min -21
_diffrn_reflns_number 2971
_diffrn_reflns_theta_full 27.47
_diffrn_reflns_theta_max 27.47
_exptl_absorpt_coefficient_mu 0.087
_exptl_absorpt_correction_type none
_exptl_crystal_colour colorless
_exptl_crystal_density_diffrn 1.315
_exptl_crystal_density_method 'not measured'
_exptl_crystal_description prism
_exptl_crystal_size_max 0.50
_exptl_crystal_size_mid 0.30
_exptl_crystal_size_min 0.15
_refine_diff_density_max 0.50
_refine_diff_density_min -0.43
_refine_ls_extinction_method none
_refine_ls_goodness_of_fit_ref 0.991
_refine_ls_hydrogen_treatment refall
_refine_ls_number_parameters 129
_refine_ls_number_reflns 1325
_refine_ls_R_factor_gt 0.0810
_refine_ls_shift/su_max 0.0000
_refine_ls_structure_factor_coef F
_refine_ls_weighting_details 'w = 1.0'
_refine_ls_weighting_scheme unit
_refine_ls_wR_factor_ref 0.0770
_reflns_number_gt 1325
_reflns_number_total 2970
_reflns_threshold_expression F^2^>2.0\s(F^2^)
_cod_data_source_file c1pp05060e.txt
_cod_data_source_block chiyo02
_cod_original_cell_volume 1269.6(5)
_cod_original_formula_sum 'C16 H13 N O2 '
_cod_database_code 1515743

loop_
_symmetry_equiv_pos_as_xyz
x,y,z
-x,-y,-z
-x+1/2,y+1/2,-z
x+1/2,-y+1/2,z

loop_
_atom_site_label
_atom_site_type_symbol
_atom_site_fract_x
_atom_site_fract_y
_atom_site_fract_z
_atom_site_U_iso_or_equiv
_atom_site_adp_type
_atom_site_occupancy
_atom_site_symmetry_multiplicity
_atom_site_calc_flag
O1 O 0.9670(4) -0.1565(7) 0.7014(2) 0.044(1) Uiso 1.00 1 d
O2 O 0.8575(4) -0.4047(8) 0.9068(3) 0.054(1) Uiso 1.00 1 d
N3 N 0.7257(5) 0.1018(9) 0.9409(3) 0.050(1) Uiso 1.00 1 d
C4 C 0.8317(5) 0.2174(9) 0.6638(3) 0.034(1) Uiso 1.00 1 d
C5 C 0.9428(5) 0.1813(9) 0.8237(3) 0.034(1) Uiso 1.00 1 d
C6 C 0.7771(5) -0.0669(9) 0.7428(3) 0.032(1) Uiso 1.00 1 d
C7 C 0.8045(5) 0.361(1) 0.5997(3) 0.043(1) Uiso 1.00 1 d
C8 C 0.9424(5) -0.1412(9) 0.8444(3) 0.035(1) Uiso 1.00 1 d
C9 C 0.9502(5) 0.212(1) 0.7307(3) 0.036(1) Uiso 1.00 1 d
C10 C 0.8454(4) 0.0276(9) 0.8303(3) 0.030(1) Uiso 1.00 1 d
C11 C 1.0282(5) 0.019(1) 0.7391(3) 0.043(1) Uiso 1.00 1 d
C12 C 1.0385(5) 0.011(1) 0.8369(3) 0.038(1) Uiso 1.00 1 d
C13 C 0.7774(5) 0.0696(9) 0.8913(3) 0.036(1) Uiso 1.00 1 d
C14 C 0.7463(5) 0.0762(9) 0.6701(3) 0.034(1) Uiso 1.00 1 d
C15 C 0.6918(6) 0.361(1) 0.5413(4) 0.049(2) Uiso 1.00 1 d
C16 C 0.8862(5) -0.213(1) 0.7506(3) 0.042(1) Uiso 1.00 1 d
C17 C 0.9624(6) -0.286(1) 0.9167(4) 0.046(2) Uiso 1.00 1 d
C18 C 0.6345(5) 0.076(1) 0.6109(3) 0.042(1) Uiso 1.00 1 d
C19 C 0.6076(6) 0.220(1) 0.5470(4) 0.048(2) Uiso 1.00 1 d
H1 H 0.572(5) -0.04(1) 0.615(3) 0.06(2) Uiso 1.00 1 c
H2 H 0.527(6) 0.23(1) 0.511(4) 0.08(2) Uiso 1.00 1 c
H3 H 0.667(6) 0.48(1) 0.492(4) 0.10(3) Uiso 1.00 1 c
H4 H 0.867(4) 0.479(9) 0.599(3) 0.04(2) Uiso 1.00 1 c
H5 H 1.002(4) 0.344(9) 0.726(3) 0.04(2) Uiso 1.00 1 c
H6 H 0.953(5) 0.30(1) 0.862(3) 0.05(2) Uiso 1.00 1 c
H7 H 0.703(5) -0.139(9) 0.752(3) 0.05(2) Uiso 1.00 1 c
H8 H 1.113(5) 0.02(1) 0.723(3) 0.05(2) Uiso 1.00 1 c
H9 H 1.122(6) 0.03(1) 0.883(4) 0.08(2) Uiso 1.00 1 c
H10 H 0.839(7) -0.37(1) 0.735(4) 0.10(3) Uiso 1.00 1 c
H11 H 0.988(5) -0.200(9) 0.974(3) 0.04(2) Uiso 1.00 1 c
H12 H 1.041(6) -0.38(1) 0.917(3) 0.07(2) Uiso 1.00 1 c
H13 H 0.843(9) -0.38(2) 0.955(6) 0.17(4) Uiso 1.00 1 c

loop_
_atom_type_symbol
_atom_type_description
_atom_type_scat_dispersion_real
_atom_type_scat_dispersion_imag
_atom_type_scat_source
C C 0.006 0.003
;
International Tables for Crystallography
(1992, Vol. C, Tables 4.2.6.8 and 6.1.1.4)
;
H H 0.000 0.000
;
International Tables for Crystallography
(1992, Vol. C, Table 6.1.1.4)
;
N N 0.011 0.006
;
International Tables for Crystallography
(1992, Vol. C, Tables 4.2.6.8 and 6.1.1.4)
;
O O 0.017 0.010
;
International Tables for Crystallography
(1992, Vol. C, Tables 4.2.6.8 and 6.1.1.4)
;

loop_
_geom_angle_atom_site_label_1
_geom_angle_atom_site_label_2
_geom_angle_atom_site_label_3
_geom_angle
_geom_angle_publ_flag
C11 O1 C16 107.4(4) yes
C17 O2 H13 98.6(71) no
C7 C4 C9 122.9(5) yes
C7 C4 C14 119.5(5) yes
C9 C4 C14 117.5(5) yes
C9 C5 C10 112.5(5) yes
C9 C5 C12 90.5(4) yes
C10 C5 C12 91.2(5) yes
C9 C5 H6 118.3(32) no
C10 C5 H6 116.7(31) no
C12 C5 H6 122.3(31) no
C10 C6 C14 115.4(5) yes
C10 C6 C16 88.2(4) yes
C14 C6 C16 118.5(5) yes
C10 C6 H7 106.9(28) no
C14 C6 H7 112.3(30) no
C16 C6 H7 112.9(33) no
C4 C7 C15 120.0(6) yes
C4 C7 H4 119.3(28) no
C15 C7 H4 120.4(29) no
C10 C8 C12 91.6(5) yes
C10 C8 C16 88.6(4) yes
C12 C8 C16 104.3(4) yes
C10 C8 C17 122.3(5) yes
C12 C8 C17 121.6(5) yes
C16 C8 C17 120.8(6) yes
C4 C9 C5 115.7(5) yes
C4 C9 C11 118.8(5) yes
C5 C9 C11 89.2(5) yes
C4 C9 H5 110.6(27) no
C5 C9 H5 110.2(25) no
C11 C9 H5 110.7(29) no
C5 C10 C6 113.8(4) yes
C5 C10 C8 88.3(4) yes
C6 C10 C8 91.2(4) yes
C5 C10 C13 117.5(5) yes
C6 C10 C13 117.7(5) yes
C8 C10 C13 122.6(4) yes
O1 C11 C9 115.1(5) yes
O1 C11 C12 108.2(5) yes
C9 C11 C12 90.1(5) yes
O1 C11 H8 108.1(33) no
C9 C11 H8 119.5(35) no
C12 C11 H8 114.5(26) no
C5 C12 C8 88.9(5) yes
C5 C12 C11 88.6(5) yes
C8 C12 C11 103.9(5) yes
C5 C12 H9 121.1(41) no
C8 C12 H9 122.8(39) no
C11 C12 H9 122.4(34) no
N3 C13 C10 178.6(6) yes
C4 C14 C6 117.6(5) yes
C4 C14 C18 120.2(5) yes
C6 C14 C18 122.2(5) yes
C7 C15 C19 120.5(7) yes
C7 C15 H3 120.7(39) no
C19 C15 H3 118.6(38) no
O1 C16 C6 115.1(5) yes
O1 C16 C8 107.5(5) yes
C6 C16 C8 90.6(5) yes
O1 C16 H10 116.8(36) no
C6 C16 H10 101.3(39) no
C8 C16 H10 122.6(35) no
O2 C17 C8 108.4(5) yes
O2 C17 H11 115.2(30) no
C8 C17 H11 107.3(31) no
O2 C17 H12 111.3(35) no
C8 C17 H12 108.9(31) no
H11 C17 H12 105.6(40) no
C14 C18 C19 120.0(6) yes
C14 C18 H1 119.1(31) no
C19 C18 H1 120.9(31) no
C15 C19 C18 119.8(6) yes
C15 C19 H2 121.9(44) no
C18 C19 H2 118.1(44) no

loop_
_geom_bond_atom_site_label_1
_geom_bond_atom_site_label_2
_geom_bond_distance
_geom_bond_publ_flag
O1 C11 1.437(8) yes
O1 C16 1.459(7) yes
O2 C17 1.444(8) yes
O2 H13 0.9(1) no
N3 C13 1.165(7) yes
C4 C7 1.409(8) yes
C4 C9 1.538(8) yes
C4 C14 1.409(8) yes
C5 C9 1.580(8) yes
C5 C10 1.572(8) yes
C5 C12 1.582(8) yes
C5 H6 1.03(6) no
C6 C10 1.594(8) yes
C6 C14 1.511(8) yes
C6 C16 1.600(8) yes
C6 H7 1.04(6) no
C7 C15 1.423(9) yes
C7 H4 1.08(6) no
C8 C10 1.586(8) yes
C8 C12 1.558(8) yes
C8 C16 1.597(8) yes
C8 C17 1.516(9) yes
C9 C11 1.579(9) yes
C9 H5 1.09(6) no
C10 C13 1.475(7) yes
C11 C12 1.593(9) yes
C11 H8 1.10(5) no
C12 H9 1.08(6) no
C14 C18 1.421(8) yes
C15 C19 1.393(9) yes
C15 H3 1.12(8) no
C16 H10 1.17(9) no
C17 H11 1.08(5) no
C17 H12 1.13(7) no
C18 C19 1.413(9) yes
C18 H1 1.07(6) no
C19 H2 0.98(7) no

loop_
_geom_contact_atom_site_label_1
_geom_contact_atom_site_label_2
_geom_contact_site_symmetry_2
_geom_contact_distance
_geom_contact_publ_flag
O1 C4 . 2.958(8) yes
O1 C5 . 3.109(9) yes
O1 C6 . 2.582(8) yes
O1 C8 . 2.465(9) yes
O1 C9 . 2.545(9) yes
O1 C10 . 3.127(9) yes
O1 C11 . 1.437(8) yes
O1 C12 . 2.456(9) yes
O1 C14 . 2.965(9) yes
O1 C16 . 1.459(7) yes
O1 H1 4_545 2.97(6) no
O1 H3 3_646 3.31(7) no
O1 H4 1_545 3.04(6) no
O1 H5 1_545 3.40(6) no
O1 H5 . 3.41(6) no
O1 H7 . 3.43(5) no
O1 H7 4_545 3.02(6) no
O1 H8 . 2.07(6) no
O1 H9 . 3.32(7) no
O1 H10 . 2.24(8) no
O2 N3 3_647 2.94(1) yes
O2 C5 1_545 3.378(9) yes
O2 C6 . 3.48(1) yes
O2 C8 . 2.402(8) yes
O2 C10 . 3.163(9) yes
O2 C13 . 3.321(9) yes
O2 C16 . 2.99(1) yes
O2 C17 . 1.444(8) yes
O2 H6 1_545 2.47(6) no
O2 H7 . 3.26(5) no
O2 H9 4_445 2.82(7) no
O2 H10 . 2.81(7) no
O2 H11 . 2.14(6) no
O2 H11 2_747 3.52(6) no
O2 H12 . 2.14(6) no
O2 H12 2_747 3.19(6) no
O2 H13 . 0.9(1) no
N3 C10 . 2.640(9) yes
N3 C12 4_455 3.554(9) yes
N3 C13 . 1.165(7) yes
N3 H6 . 3.54(6) no
N3 H6 4_455 3.20(6) no
N3 H7 . 3.47(5) no
N3 H9 2_757 3.11(6) no
N3 H9 4_455 2.85(8) no
N3 H11 2_757 3.37(5) no
N3 H11 3_657 3.46(5) no
N3 H12 4_445 2.57(7) no
N3 H13 . 3.50(12) no
N3 H13 3_657 2.1(1) no
C4 C5 . 2.64(1) yes
C4 C6 . 2.498(9) yes
C4 C7 . 1.409(8) yes
C4 C9 . 1.538(8) yes
C4 C10 . 3.01(1) yes
C4 C11 . 2.682(9) yes
C4 C12 . 3.52(1) yes
C4 C14 . 1.409(8) yes
C4 C15 . 2.45(1) yes
C4 C16 . 3.23(1) yes
C4 C18 . 2.45(1) yes
C4 C19 . 2.84(1) yes
C4 H1 . 3.41(6) no
C4 H3 . 3.47(8) no
C4 H3 3_646 3.04(8) no
C4 H4 . 2.16(6) no
C4 H5 . 2.18(5) no
C4 H6 . 3.27(5) no
C4 H7 . 3.37(6) no
C4 H8 . 3.46(6) no
C4 H8 4_455 3.46(6) no
C4 H10 1_565 3.03(9) no
C5 C6 . 2.652(9) yes
C5 C8 . 2.199(9) yes
C5 C9 . 1.580(8) yes
C5 C10 . 1.572(8) yes
C5 C11 . 2.218(9) yes
C5 C12 . 1.582(8) yes
C5 C13 . 2.605(9) yes
C5 C14 . 3.04(1) yes
C5 C16 . 2.92(1) yes
C5 C17 . 3.487(11) yes
C5 H5 . 2.21(5) no
C5 H6 . 1.03(6) no
C5 H7 . 3.50(6) no
C5 H8 . 3.11(6) no
C5 H9 . 2.33(7) no
C5 H10 1_565 3.47(9) no
C5 H11 . 3.52(5) no
C5 H11 2_757 3.24(5) no
C5 H12 1_565 3.38(7) no
C6 C8 . 2.271(9) yes
C6 C9 . 2.820(9) yes
C6 C10 . 1.594(8) yes
C6 C11 . 3.034(11) yes
C6 C12 . 3.11(1) yes
C6 C13 . 2.63(1) yes
C6 C14 . 1.511(8) yes
C6 C16 . 1.600(8) yes
C6 C17 . 3.457(11) yes
C6 C18 . 2.567(9) yes
C6 H1 . 2.77(5) no
C6 H5 4_455 3.52(5) no
C6 H6 . 3.51(6) no
C6 H7 . 1.04(6) no
C6 H10 . 2.16(9) no
C7 C9 . 2.59(1) yes
C7 C14 . 2.435(9) yes
C7 C15 . 1.423(9) yes
C7 C18 . 2.82(1) yes
C7 C19 . 2.446(11) yes
C7 H1 4_555 3.32(6) no
C7 H2 . 3.34(7) no
C7 H2 4_555 3.39(7) no
C7 H3 . 2.22(7) no
C7 H3 3_646 3.05(9) no
C7 H4 . 1.08(6) no
C7 H5 . 2.70(5) no
C7 H8 4_455 3.51(5) no
C7 H10 1_565 2.84(8) no
C8 C9 . 3.05(1) yes
C8 C10 . 1.586(8) yes
C8 C11 . 2.481(9) yes
C8 C12 . 1.558(8) yes
C8 C13 . 2.685(9) yes
C8 C14 . 3.51(1) yes
C8 C16 . 1.597(8) yes
C8 C17 . 1.516(9) yes
C8 H6 . 3.01(7) no
C8 H7 . 2.83(5) no
C8 H8 . 3.39(6) no
C8 H9 . 2.33(7) no
C8 H10 . 2.43(8) no
C8 H11 . 2.11(5) no
C8 H12 . 2.17(7) no
C8 H13 . 2.91(11) no
C9 C10 . 2.621(9) yes
C9 C11 . 1.579(9) yes
C9 C12 . 2.246(9) yes
C9 C14 . 2.521(9) yes
C9 C16 . 3.00(1) yes
C9 H1 4_555 3.46(6) no
C9 H4 . 2.80(5) no
C9 H5 . 1.09(6) no
C9 H6 . 2.26(5) no
C9 H8 . 2.33(6) no
C9 H9 . 3.06(7) no
C9 H10 1_565 3.14(9) no
C10 C11 . 2.941(9) yes
C10 C12 . 2.254(9) yes
C10 C13 . 1.475(7) yes
C10 C14 . 2.62(1) yes
C10 C16 . 2.224(9) yes
C10 C17 . 2.717(9) yes
C10 H5 . 3.55(6) no
C10 H6 . 2.23(6) no
C10 H7 . 2.14(6) no
C10 H9 . 3.14(7) no
C10 H10 . 3.08(9) no
C10 H11 . 2.96(5) no
C10 H11 2_757 3.52(5) no
C10 H13 . 3.43(11) no
C11 C12 . 1.593(9) yes
C11 C14 . 3.242(11) yes
C11 C16 . 2.33(1) yes
C11 H5 . 2.22(6) no
C11 H6 . 3.10(6) no
C11 H7 4_545 3.26(6) no
C11 H8 . 1.10(5) no
C11 H9 . 2.36(6) no
C11 H10 . 3.41(9) no
C12 C13 . 3.45(1) yes
C12 C16 . 2.491(9) yes
C12 C17 . 2.68(1) yes
C12 H5 . 2.85(6) no
C12 H6 . 2.30(6) no
C12 H8 . 2.28(5) no
C12 H9 . 1.08(6) no
C12 H10 . 3.58(9) no
C12 H11 . 2.88(5) no
C12 H11 2_757 3.47(5) no
C12 H12 . 2.96(7) no
C13 C14 . 3.588(13) yes
C13 C16 . 3.51(1) yes
C13 C17 . 3.19(1) yes
C13 H6 . 2.74(6) no
C13 H7 . 2.64(5) no
C13 H9 4_455 3.27(8) no
C13 H11 . 3.09(5) no
C13 H11 2_757 3.19(5) no
C13 H12 4_445 3.19(7) no
C13 H13 . 3.22(12) no
C13 H13 3_657 3.2(1) no
C14 C15 . 2.81(1) yes
C14 C16 . 2.673(9) yes
C14 C18 . 1.421(8) yes
C14 C19 . 2.45(1) yes
C14 H1 . 2.15(6) no
C14 H2 . 3.32(7) no
C14 H3 3_646 3.19(7) no
C14 H4 . 3.41(6) no
C14 H5 . 3.43(6) no
C14 H5 4_455 3.30(5) no
C14 H7 . 2.14(6) no
C14 H8 4_455 3.34(6) no
C14 H10 . 3.25(9) no
C15 C18 . 2.43(1) yes
C15 C19 . 1.393(9) yes
C15 H1 . 3.40(7) no
C15 H2 . 2.08(7) no
C15 H3 . 1.12(8) no
C15 H3 3_646 3.19(8) no
C15 H4 . 2.18(5) no
C15 H4 3_646 3.42(6) no
C15 H8 4_455 3.47(5) no
C16 C17 . 2.707(11) yes
C16 H4 1_545 3.22(5) no
C16 H5 1_545 3.35(6) no
C16 H7 . 2.22(5) no
C16 H8 . 3.25(6) no
C16 H9 . 3.45(7) no
C16 H10 . 1.17(9) no
C16 H11 . 3.58(5) no
C16 H12 . 3.09(6) no
C17 H6 1_545 2.89(7) no
C17 H6 2_757 3.54(5) no
C17 H9 . 2.96(7) no
C17 H10 . 3.03(7) no
C17 H11 . 1.08(5) no
C17 H12 . 1.13(7) no
C17 H12 2_747 3.56(6) no
C17 H13 . 1.8(1) no
C17 H13 2_747 3.50(11) no
C18 C19 . 1.413(9) yes
C18 H1 . 1.07(6) no
C18 H2 . 2.06(7) no
C18 H2 2_656 3.13(7) no
C18 H3 . 3.44(8) no
C18 H3 3_646 3.31(7) no
C18 H4 3_646 3.53(5) no
C18 H4 4_455 3.14(5) no
C18 H5 4_455 2.82(5) no
C18 H7 . 2.69(5) no
C18 H8 4_455 3.32(6) no
C19 H1 . 2.16(6) no
C19 H1 2_656 3.20(6) no
C19 H2 . 0.98(7) no
C19 H2 2_656 3.41(7) no
C19 H3 . 2.17(8) no
C19 H3 3_646 3.32(8) no
C19 H4 . 3.42(6) no
C19 H4 3_646 3.00(5) no
C19 H4 4_455 3.45(5) no
C19 H5 4_455 3.54(5) no
C19 H8 4_455 3.37(6) no
H1 H2 . 2.42(9) no
H1 H2 2_656 2.46(9) no
H1 H4 4_455 2.40(8) no
H1 H5 4_455 2.56(8) no
H1 H7 . 2.49(7) no
H2 H2 2_656 3.10(15) no
H2 H3 . 2.5(1) no
H2 H3 2_666 3.02(11) no
H2 H4 3_646 2.97(9) no
H2 H4 4_455 3.01(9) no
H3 H4 . 2.55(8) no
H4 H5 . 2.46(7) no
H4 H10 1_565 2.58(9) no
H5 H6 . 2.49(7) no
H5 H7 4_555 3.03(8) no
H5 H8 . 2.52(9) no
H5 H9 . 3.38(9) no
H5 H10 1_565 2.8(1) no
H5 H12 1_565 3.57(8) no
H6 H9 . 2.69(9) no
H6 H10 1_565 3.1(1) no
H6 H11 2_757 2.71(7) no
H6 H12 1_565 2.42(9) no
H6 H13 1_565 3.11(12) no
H6 H13 2_757 3.37(11) no
H7 H8 4_445 2.80(9) no
H7 H10 . 2.3(1) no
H8 H9 . 2.63(8) no
H8 H10 4_545 2.8(1) no
H9 H11 . 2.88(9) no
H9 H11 2_757 3.20(8) no
H9 H12 . 3.0(1) no
H9 H13 2_757 3.52(13) no
H9 H13 4_545 2.75(12) no
H10 H12 . 3.32(9) no
H11 H11 2_757 2.82(12) no
H11 H12 . 1.77(8) no
H11 H12 2_747 3.41(9) no
H11 H13 . 2.04(12) no
H11 H13 2_747 3.49(12) no
H12 H12 2_747 3.53(12) no
H12 H13 . 2.58(12) no
H12 H13 2_747 2.72(12) no

loop_
_geom_torsion_atom_site_label_1
_geom_torsion_atom_site_label_2
_geom_torsion_atom_site_label_3
_geom_torsion_atom_site_label_4
_geom_torsion
_geom_torsion_publ_flag
C16 O1 C11 C9 -68.9(1) yes
C16 O1 C11 C12 30.2(1) yes
C11 O1 C16 C6 70.0(1) yes
C11 O1 C16 C8 -29.2(1) yes
C9 C4 C7 C15 -178.1(8) yes
C14 C4 C7 C15 -0.7(1) yes
C7 C4 C9 C5 134.4(9) yes
C7 C4 C9 C11 -121.3(9) yes
C14 C4 C9 C5 -43.0(1) yes
C14 C4 C9 C11 61.3(1) yes
C7 C4 C14 C6 -176.5(7) yes
C7 C4 C14 C18 1.6(1) yes
C9 C4 C14 C6 1.0(1) yes
C9 C4 C14 C18 179.1(7) yes
C10 C5 C9 C4 39.6(1) yes
C10 C5 C9 C11 -82.3(8) yes
C12 C5 C9 C4 131.1(8) yes
C12 C5 C9 C11 9.3(7) yes
C9 C5 C10 C6 1.1(1) yes
C9 C5 C10 C8 91.6(8) yes
C9 C5 C10 C13 -142.1(7) yes
C12 C5 C10 C6 -90.0(8) yes
C12 C5 C10 C8 0.5(7) yes
C12 C5 C10 C13 126.8(7) yes
C9 C5 C12 C8 -113.1(7) yes
C9 C5 C12 C11 -9.2(7) yes
C10 C5 C12 C8 -0.5(6) yes
C10 C5 C12 C11 103.4(7) yes
C14 C6 C10 C5 -41.2(1) yes
C14 C6 C10 C8 -129.8(7) yes
C14 C6 C10 C13 101.9(8) yes
C16 C6 C10 C5 79.7(8) yes
C16 C6 C10 C8 -9.0(7) yes
C16 C6 C10 C13 -137.2(8) yes
C10 C6 C14 C4 41.4(1) yes
C10 C6 C14 C18 -136.6(8) yes
C16 C6 C14 C4 -61.2(1) yes
C16 C6 C14 C18 120.8(9) yes
C10 C6 C16 O1 -100.7(8) yes
C10 C6 C16 C8 8.9(6) yes
C14 C6 C16 O1 17.4(1) yes
C14 C6 C16 C8 127.0(8) yes
C4 C7 C15 C19 0.1(1) yes
C12 C8 C10 C5 -0.5(7) yes
C12 C8 C10 C6 113.2(7) yes
C12 C8 C10 C13 -122.5(8) yes
C16 C8 C10 C5 -104.8(7) yes
C16 C8 C10 C6 9.0(7) yes
C16 C8 C10 C13 133.3(8) yes
C17 C8 C10 C5 129.0(9) yes
C17 C8 C10 C6 -117.2(9) yes
C17 C8 C10 C13 7.1(1) yes
C10 C8 C12 C5 0.5(6) yes
C10 C8 C12 C11 -87.8(7) yes
C16 C8 C12 C5 89.5(8) yes
C16 C8 C12 C11 1.2(9) yes
C17 C8 C12 C5 -129.6(9) yes
C17 C8 C12 C11 142.1(9) yes
C10 C8 C16 O1 107.6(7) yes
C10 C8 C16 C6 -8.9(6) yes
C12 C8 C16 O1 16.4(9) yes
C12 C8 C16 C6 -100.2(7) yes
C17 C8 C16 O1 -124.9(9) yes
C17 C8 C16 C6 118.5(9) yes
C10 C8 C17 O2 63.8(1) yes
C12 C8 C17 O2 179.1(7) yes
C16 C8 C17 O2 -46.3(1) yes
C4 C9 C11 O1 -18.1(1) yes
C4 C9 C11 C12 -128.3(8) yes
C5 C9 C11 O1 101.0(8) yes
C5 C9 C11 C12 -9.2(7) yes
C5 C10 C13 N3 -72.8(3) yes
C6 C10 C13 N3 145.4(3) yes
C8 C10 C13 N3 34.1(3) yes
O1 C11 C12 C5 -107.3(6) yes
O1 C11 C12 C8 -18.8(8) yes
C9 C11 C12 C5 9.2(7) yes
C9 C11 C12 C8 97.7(7) yes
C4 C14 C18 C19 -1.9(1) yes
C6 C14 C18 C19 176.1(7) yes
C7 C15 C19 C18 -0.4(1) yes
C14 C18 C19 C15 1.2(1) yes
